data_7127148
loop_
_publ_author_name
'Wu, Ting'
'Jiang, Shenlong'
'Samanta, Pabitra Narayan'
'Xie, Yangbin'
'Li, Jipeng'
'Wang, Xiaoling'
'Devashis, Majumdar'
'Gu, Xiangwei'
'Wang, Yusong'
'Huang, Wei'
'Zhang, Qun'
'Leszczynski, Jerzy'
'Wu, Dayu'

_publ_section_title
;
 Negative thermal quenching of photoluminescence in a copper-organic
 framework emitter.
;
_journal_issue 80
_journal_name_full 'Chemical communications (Cambridge, England)'
_journal_page_first 12057
_journal_page_last 12060
_journal_paper_doi 10.1039/d0cc04788k
_journal_volume 56
_journal_year 2020
_chemical_formula_sum 'C5 H6 Cu2 I2 N2'
_chemical_formula_weight 475.00
_space_group_crystal_system monoclinic
_space_group_IT_number 14
_space_group_name_Hall '-P 2yn'
_space_group_name_H-M_alt 'P 1 21/n 1'
_atom_sites_solution_hydrogens geom
_audit_creation_method SHELXL-2014/6
_audit_update_record
;
2020-05-09 deposited with the CCDC.	2020-09-01 downloaded from the CCDC.
;
_cell_angle_alpha 90
_cell_angle_beta 90.445(3)
_cell_angle_gamma 90
_cell_formula_units_Z 4
_cell_length_a 11.4724(4)
_cell_length_b 4.22380(10)
_cell_length_c 19.5467(6)
_cell_measurement_reflns_used 4693
_cell_measurement_temperature 100(2)
_cell_measurement_theta_max 29.8840
_cell_measurement_theta_min 2.0570
_cell_volume 947.15(5)
_computing_cell_refinement 'Bruker XSCANS'
_computing_data_collection 'Bruker XSCANS'
_computing_data_reduction 'Bruker SHELXTL'
_computing_molecular_graphics 'Bruker SHELXTL'
_computing_publication_material 'Bruker SHELXTL'
_computing_structure_refinement 'SHELXL-2014/6 (Sheldrick, 2014)'
_computing_structure_solution 'Bruker SHELXTL'
_diffrn_ambient_temperature 100(2)
_diffrn_measured_fraction_theta_full 0.974
_diffrn_measured_fraction_theta_max 1.000
_diffrn_measurement_device_type HyPix
_diffrn_radiation_type MoK\a
_diffrn_radiation_wavelength 0.71073
_diffrn_reflns_av_R_equivalents 0.0625
_diffrn_reflns_av_unetI/netI 0.0537
_diffrn_reflns_Laue_measured_fraction_full 0.974
_diffrn_reflns_Laue_measured_fraction_max 1.000
_diffrn_reflns_limit_h_max 13
_diffrn_reflns_limit_h_min -13
_diffrn_reflns_limit_k_max 4
_diffrn_reflns_limit_k_min -5
_diffrn_reflns_limit_l_max 21
_diffrn_reflns_limit_l_min -23
_diffrn_reflns_number 6526
_diffrn_reflns_point_group_measured_fraction_full 0.974
_diffrn_reflns_point_group_measured_fraction_max 1.000
_diffrn_reflns_theta_full 25.242
_diffrn_reflns_theta_max 24.987
_diffrn_reflns_theta_min 2.051
_diffrn_source 'Rotating-anode X-ray tube'
_exptl_absorpt_coefficient_mu 10.947
_exptl_absorpt_correction_T_max 1.00000
_exptl_absorpt_correction_T_min 0.08826
_exptl_absorpt_correction_type multi-scan
_exptl_absorpt_process_details
;
CrysAlisPro 1.171.40.14a (Rigaku Oxford Diffraction, 2018)
Empirical absorption correction using spherical harmonics,
 implemented in SCALE3 ABSPACK scaling algorithm.
;
_exptl_crystal_colour brown
_exptl_crystal_density_diffrn 3.331
_exptl_crystal_description needle
_exptl_crystal_F_000 856
_exptl_crystal_size_max 0.32
_exptl_crystal_size_mid 0.15
_exptl_crystal_size_min 0.12
_refine_diff_density_max 2.423
_refine_diff_density_min -1.799
_refine_diff_density_rms 0.315
_refine_ls_extinction_method none
_refine_ls_goodness_of_fit_ref 1.043
_refine_ls_hydrogen_treatment constr
_refine_ls_matrix_type full
_refine_ls_number_parameters 100
_refine_ls_number_reflns 1657
_refine_ls_number_restraints 0
_refine_ls_restrained_S_all 1.043
_refine_ls_R_factor_all 0.0436
_refine_ls_R_factor_gt 0.0411
_refine_ls_shift/su_max 0.000
_refine_ls_shift/su_mean 0.000
_refine_ls_structure_factor_coef Fsqd
_refine_ls_weighting_details 'w=1/[\s^2^(Fo^2^)+(0.0726P)^2^+0.6918P] where P=(Fo^2^+2Fc^2^)/3'
_refine_ls_weighting_scheme calc
_refine_ls_wR_factor_gt 0.1092
_refine_ls_wR_factor_ref 0.1115
_reflns_Friedel_coverage 0.000
_reflns_number_gt 1497
_reflns_number_total 1657
_reflns_threshold_expression 'I > 2\s(I)'
_cod_data_source_file d0cc04788k3.cif
_cod_data_source_block 100k
_cod_depositor_comments 'Adding full bibliography for 7127147--7127150.cif.'
_cod_original_sg_symbol_H-M 'P 21/n'
_cod_database_code 7127148
_shelx_space_group_comment
;
The symmetry employed for this shelxl refinement is uniquely defined
by the following loop, which should always be used as a source of
symmetry information in preference to the above space-group names.
They are only intended as comments.
;
_shelxl_version_number 2014/6

loop_
_space_group_symop_operation_xyz
'x, y, z'
'-x+1/2, y+1/2, -z+1/2'
'-x, -y, -z'
'x-1/2, -y-1/2, z-1/2'

loop_
_atom_site_label
_atom_site_type_symbol
_atom_site_fract_x
_atom_site_fract_y
_atom_site_fract_z
_atom_site_U_iso_or_equiv
_atom_site_adp_type
_atom_site_occupancy
_atom_site_site_symmetry_order
_atom_site_calc_flag
_atom_site_refinement_flags_posn
_atom_site_refinement_flags_adp
_atom_site_refinement_flags_occupancy
_atom_site_disorder_assembly
_atom_site_disorder_group
Cu1 Cu 0.67349(8) 0.13984(17) 0.20832(4) 0.0231(3) Uani 1 1 d . . . . .
Cu2 Cu 0.54659(8) -0.34942(16) 0.13983(4) 0.0190(3) Uani 1 1 d . . . . .
I1 I 0.63760(4) 0.14144(8) 0.07764(2) 0.0151(2) Uani 1 1 d . . . . .
I2 I 0.59199(4) -0.36038(8) 0.27642(2) 0.0140(2) Uani 1 1 d . . . . .
C3 C 0.1810(6) -0.3718(12) 0.1475(3) 0.0172(14) Uani 1 1 d . . . . .
H3A H 0.1081 -0.3195 0.1646 0.021 Uiso 1 1 calc R U . . .
C2 C 0.2855(5) -0.2692(14) 0.1713(3) 0.0168(13) Uani 1 1 d . . . . .
H2A H 0.2968 -0.1307 0.2077 0.020 Uiso 1 1 calc R U . . .
C1 C 0.3193(6) -0.5771(13) 0.0860(3) 0.0163(13) Uani 1 1 d . . . . .
H1A H 0.3569 -0.6922 0.0521 0.020 Uiso 1 1 calc R U . . .
C4 C 0.1169(5) -0.7385(14) 0.0510(3) 0.0150(12) Uani 1 1 d . . . . .
H4A H 0.0589 -0.8321 0.0806 0.018 Uiso 1 1 calc R U . . .
H4B H 0.1556 -0.9090 0.0268 0.018 Uiso 1 1 calc R U . . .
C5 C 0.0568(6) -0.5256(14) -0.0003(3) 0.0185(13) Uani 1 1 d . . . . .
H5A H 0.1014 -0.4267 -0.0336 0.022 Uiso 1 1 calc R U . . .
N1 N 0.3742(5) -0.4058(11) 0.1320(3) 0.0159(11) Uani 1 1 d . . . . .
N2 N 0.2033(4) -0.5680(11) 0.0931(2) 0.0115(10) Uani 1 1 d . . . . .

loop_
_atom_site_aniso_label
_atom_site_aniso_U_11
_atom_site_aniso_U_22
_atom_site_aniso_U_33
_atom_site_aniso_U_23
_atom_site_aniso_U_13
_atom_site_aniso_U_12
Cu1 0.0220(6) 0.0241(5) 0.0232(5) -0.0007(3) 0.0042(4) -0.0014(3)
Cu2 0.0121(5) 0.0187(5) 0.0263(5) -0.0023(3) 0.0000(4) -0.0032(3)
I1 0.0152(3) 0.0119(3) 0.0182(3) -0.00145(13) 0.0026(2) -0.00150(13)
I2 0.0121(3) 0.0126(3) 0.0173(3) -0.00053(12) 0.0022(2) -0.00055(12)
C3 0.017(4) 0.013(3) 0.022(3) -0.003(2) 0.008(3) 0.002(2)
C2 0.019(4) 0.012(3) 0.020(3) 0.000(2) 0.002(3) 0.000(2)
C1 0.017(3) 0.013(3) 0.019(3) -0.001(2) 0.002(3) 0.003(2)
C4 0.011(3) 0.014(3) 0.021(3) -0.002(2) 0.000(2) -0.006(2)
C5 0.023(3) 0.014(3) 0.018(3) -0.003(2) -0.003(3) -0.007(3)
N1 0.011(3) 0.020(3) 0.018(3) -0.0018(19) 0.002(2) -0.0009(19)
N2 0.009(3) 0.011(2) 0.015(2) -0.0012(19) -0.008(2) 0.0017(19)

loop_
_atom_type_symbol
_atom_type_description
_atom_type_scat_dispersion_real
_atom_type_scat_dispersion_imag
_atom_type_scat_source
C C 0.0033 0.0016 'International Tables Vol C Tables 4.2.6.8 and 6.1.1.4'
H H 0.0000 0.0000 'International Tables Vol C Tables 4.2.6.8 and 6.1.1.4'
N N 0.0061 0.0033 'International Tables Vol C Tables 4.2.6.8 and 6.1.1.4'
Cu Cu 0.3201 1.2651 'International Tables Vol C Tables 4.2.6.8 and 6.1.1.4'
I I -0.4742 1.8119 'International Tables Vol C Tables 4.2.6.8 and 6.1.1.4'

loop_
_geom_angle_atom_site_label_1
_geom_angle_atom_site_label_2
_geom_angle_atom_site_label_3
_geom_angle
_geom_angle_site_symmetry_1
_geom_angle_site_symmetry_3
_geom_angle_publ_flag
I1 Cu1 I2 115.93(3) . 1_565 ?
I1 Cu1 I2 116.18(3) . . ?
I2 Cu1 I2 104.59(3) 1_565 . ?
I1 Cu1 I2 105.05(3) . 2_655 ?
I2 Cu1 I2 107.30(3) 1_565 2_655 ?
I2 Cu1 I2 107.26(3) . 2_655 ?
I1 Cu1 Cu2 57.43(3) . . ?
I2 Cu1 Cu2 128.83(4) 1_565 . ?
I2 Cu1 Cu2 58.79(2) . . ?
I2 Cu1 Cu2 123.69(3) 2_655 . ?
I1 Cu1 Cu2 58.00(3) . 1_565 ?
I2 Cu1 Cu2 57.94(2) 1_565 1_565 ?
I2 Cu1 Cu2 129.61(4) . 1_565 ?
I2 Cu1 Cu2 122.86(3) 2_655 1_565 ?
Cu2 Cu1 Cu2 93.96(4) . 1_565 ?
N1 Cu2 I1 117.14(15) . . ?
N1 Cu2 I1 104.96(14) . 1_545 ?
I1 Cu2 I1 105.39(3) . 1_545 ?
N1 Cu2 I2 104.80(14) . . ?
I1 Cu2 I2 113.25(3) . . ?
I1 Cu2 I2 111.04(3) 1_545 . ?
N1 Cu2 Cu1 128.56(14) . . ?
I1 Cu2 Cu1 56.09(2) . . ?
I1 Cu2 Cu1 126.38(4) 1_545 . ?
I2 Cu2 Cu1 57.20(3) . . ?
N1 Cu2 Cu1 115.90(15) . 1_545 ?
I1 Cu2 Cu1 126.65(4) . 1_545 ?
I1 Cu2 Cu1 54.69(2) 1_545 1_545 ?
I2 Cu2 Cu1 56.36(3) . 1_545 ?
Cu1 Cu2 Cu1 93.96(4) . 1_545 ?
Cu1 I1 Cu2 66.48(3) . . ?
Cu1 I1 Cu2 67.31(3) . 1_565 ?
Cu2 I1 Cu2 105.39(3) . 1_565 ?
Cu1 I2 Cu1 104.59(3) 1_545 . ?
Cu1 I2 Cu1 72.73(3) 1_545 2_645 ?
Cu1 I2 Cu1 72.71(3) . 2_645 ?
Cu1 I2 Cu2 65.70(3) 1_545 . ?
Cu1 I2 Cu2 64.01(3) . . ?
Cu1 I2 Cu2 106.94(3) 2_645 . ?
C2 C3 N2 106.8(5) . . ?
C2 C3 H3A 126.6 . . ?
N2 C3 H3A 126.6 . . ?
C3 C2 N1 108.9(5) . . ?
C3 C2 H2A 125.5 . . ?
N1 C2 H2A 125.5 . . ?
N1 C1 N2 112.6(5) . . ?
N1 C1 H1A 123.7 . . ?
N2 C1 H1A 123.7 . . ?
N2 C4 C5 112.5(5) . . ?
N2 C4 H4A 109.1 . . ?
C5 C4 H4A 109.1 . . ?
N2 C4 H4B 109.1 . . ?
C5 C4 H4B 109.1 . . ?
H4A C4 H4B 107.8 . . ?
C5 C5 C4 122.5(7) 3_545 . ?
C5 C5 H5A 118.8 3_545 . ?
C4 C5 H5A 118.8 . . ?
C1 N1 C2 104.9(5) . . ?
C1 N1 Cu2 126.0(4) . . ?
C2 N1 Cu2 129.1(4) . . ?
C1 N2 C3 106.8(5) . . ?
C1 N2 C4 126.4(5) . . ?
C3 N2 C4 126.8(5) . . ?

loop_
_geom_bond_atom_site_label_1
_geom_bond_atom_site_label_2
_geom_bond_distance
_geom_bond_site_symmetry_2
_geom_bond_publ_flag
Cu1 I1 2.5842(10) . ?
Cu1 I2 2.6687(7) 1_565 ?
Cu1 I2 2.6701(7) . ?
Cu1 I2 2.7046(11) 2_655 ?
Cu1 Cu2 2.8552(12) . ?
Cu1 Cu2 2.9215(12) 1_565 ?
Cu2 N1 1.997(6) . ?
Cu2 I1 2.6242(7) . ?
Cu2 I1 2.6856(7) 1_545 ?
Cu2 I2 2.7166(9) . ?
Cu2 Cu1 2.9216(12) 1_545 ?
I1 Cu2 2.6856(7) 1_565 ?
I2 Cu1 2.6687(7) 1_545 ?
I2 Cu1 2.7046(11) 2_645 ?
C3 C2 1.355(10) . ?
C3 N2 1.374(7) . ?
C3 H3A 0.9300 . ?
C2 N1 1.402(7) . ?
C2 H2A 0.9300 . ?
C1 N1 1.311(8) . ?
C1 N2 1.340(7) . ?
C1 H1A 0.9300 . ?
C4 N2 1.472(8) . ?
C4 C5 1.509(9) . ?
C4 H4A 0.9700 . ?
C4 H4B 0.9700 . ?
C5 C5 1.322(13) 3_545 ?
C5 H5A 0.9300 . ?
